data_1526990
loop_
_publ_author_name
'Yamada, H.'
'Soejima, Y.'
'Kawaminami, M.'
'Zheng, X.G.'

_publ_section_title
;
 Structural study of Cu O at low temperatures
;
_journal_name_full 'Transaction of the Material Research Society of Japan'
_journal_page_first 1199
_journal_page_last 1202
_journal_volume 25
_journal_year 2000
_chemical_formula_sum 'Cu O'
_space_group_IT_number 15
_symmetry_space_group_name_Hall '-C 2yc'
_symmetry_space_group_name_H-M 'C 1 2/c 1'
_cell_angle_alpha 90
_cell_angle_beta 99.707
_cell_angle_gamma 90
_cell_formula_units_Z 4
_cell_length_a 4.683
_cell_length_b 3.4203
_cell_length_c 5.1245
_cell_volume 80.905
_citation_journal_id_ASTM TMRJE3
_cod_data_source_file Yamada_TMRJE3_2000_666.cif
_cod_data_source_block Cu1O1
_cod_original_cell_volume 80.90532
_cod_original_formula_sum 'Cu1 O1'
_cod_database_code 1526990

loop_
_symmetry_equiv_pos_as_xyz
x,y,z
-x,y,-z+1/2
-x,-y,-z
x,-y,z-1/2
x+1/2,y+1/2,z
-x+1/2,y+1/2,-z+1/2
-x+1/2,-y+1/2,-z
x+1/2,-y+1/2,z-1/2

loop_
_atom_site_label
_atom_site_type_symbol
_atom_site_fract_x
_atom_site_fract_y
_atom_site_fract_z
_atom_site_occupancy
_atom_site_U_iso_or_equiv
O1 O-2 0 0.417 0.25 1 0.0
Cu1 Cu+2 0.25 0.25 0 1 0.0
